data_1554882
loop_
_publ_author_name
'Zhang, Zhen'
'Tu, Yong-Qiang'
'Zhang, Xiao-Ming'
'Zhang, Fu-Min'
'Wang, Shao-Hua'

_publ_section_title
;
 Copper-catalyzed highly diastereoselective cross-dehydrogenative coupling
 between 8-hydroxyisochromanes and 1,3-dicarbonyl compounds
;
_journal_issue 13
_journal_name_full 'Organic Chemistry Frontiers'
_journal_page_first 2275
_journal_paper_doi 10.1039/C9QO00353C
_journal_volume 6
_journal_year 2019
_chemical_formula_moiety 'C14 H13 F3 O5'
_chemical_formula_sum 'C14 H13 F3 O5'
_chemical_formula_weight 318.24
_space_group_crystal_system triclinic
_space_group_IT_number 2
_space_group_name_Hall '-P 1'
_space_group_name_H-M_alt 'P -1'
_atom_sites_solution_hydrogens geom
_atom_sites_solution_primary direct
_atom_sites_solution_secondary difmap
_audit_creation_date 2018-05-24
_audit_creation_method
;
Olex2 1.2
(compiled 2017.03.28 svn.r3405 for OlexSys, GUI svn.r5337)
;
_audit_update_record
;
2019-02-26 deposited with the CCDC.	2019-05-06 downloaded from the CCDC.
;
_cell_angle_alpha 68.951(11)
_cell_angle_beta 83.144(9)
_cell_angle_gamma 83.818(8)
_cell_formula_units_Z 2
_cell_length_a 6.4241(6)
_cell_length_b 10.1906(11)
_cell_length_c 11.3167(14)
_cell_measurement_reflns_used 1758
_cell_measurement_temperature 294.9(7)
_cell_measurement_theta_max 69.7930
_cell_measurement_theta_min 7.7920
_cell_volume 684.79(14)
_computing_cell_refinement
;
CrysAlisPro, Agilent Technologies,
Version 1.171.36.28 (release 01-02-2013 CrysAlis171 .NET)
(compiled Feb  1 2013,16:14:44)
;
_computing_data_collection
;
CrysAlisPro, Agilent Technologies,
Version 1.171.36.28 (release 01-02-2013 CrysAlis171 .NET)
(compiled Feb  1 2013,16:14:44)
;
_computing_data_reduction
;
CrysAlisPro, Agilent Technologies,
Version 1.171.36.28 (release 01-02-2013 CrysAlis171 .NET)
(compiled Feb  1 2013,16:14:44)
;
_computing_molecular_graphics 'Olex2 (Dolomanov et al., 2009)'
_computing_publication_material 'Olex2 (Dolomanov et al., 2009)'
_computing_structure_refinement 'ShelXL (Sheldrick, 2015)'
_computing_structure_solution 'ShelXS (Sheldrick, 2008)'
_diffrn_ambient_temperature 294.9(7)
_diffrn_detector_area_resol_mean 16.0733
_diffrn_measured_fraction_theta_full 0.965
_diffrn_measured_fraction_theta_max 0.965
_diffrn_measurement_details
;
#__ type_ start__ end____ width___ exp.time_
  1 omega   29.00   66.50   1.5000    2.0000
omega____ theta____ kappa____ phi______ frames
    -        0.0000   77.0000   30.0000 25

#__ type_ start__ end____ width___ exp.time_
  2 omega  -26.00   28.00   1.5000    2.0000
omega____ theta____ kappa____ phi______ frames
    -        0.0000   77.0000   30.0000 36

#__ type_ start__ end____ width___ exp.time_
  3 omega  -76.00  -43.00   1.5000    4.0000
omega____ theta____ kappa____ phi______ frames
    -       -8.5000  -57.0000  -90.0000 22

#__ type_ start__ end____ width___ exp.time_
  4 omega  -75.00  -42.00   1.5000    4.0000
omega____ theta____ kappa____ phi______ frames
    -       -8.5000  178.0000  150.0000 22

#__ type_ start__ end____ width___ exp.time_
  5 omega  -38.00   11.50   1.5000    4.0000
omega____ theta____ kappa____ phi______ frames
    -       -8.5000  -57.0000  -90.0000 33

#__ type_ start__ end____ width___ exp.time_
  6 omega  -15.00   37.50   1.5000    4.0000
omega____ theta____ kappa____ phi______ frames
    -       54.0000  -77.0000   90.0000 35

#__ type_ start__ end____ width___ exp.time_
  7 omega   12.00   85.50   1.5000    4.0000
omega____ theta____ kappa____ phi______ frames
    -       54.0000  -77.0000  120.0000 49

#__ type_ start__ end____ width___ exp.time_
  8 omega   42.00  114.00   1.5000    4.0000
omega____ theta____ kappa____ phi______ frames
    -       54.0000   57.0000 -120.0000 48

#__ type_ start__ end____ width___ exp.time_
  9 omega  -15.00   81.00   1.5000    4.0000
omega____ theta____ kappa____ phi______ frames
    -       54.0000  -38.0000  -90.0000 64

#__ type_ start__ end____ width___ exp.time_
 10 omega   85.00  172.00   1.5000    6.0000
omega____ theta____ kappa____ phi______ frames
    -      108.0000   63.0000 -180.0000 58

#__ type_ start__ end____ width___ exp.time_
 11 omega  142.00  169.00   1.5000    6.0000
omega____ theta____ kappa____ phi______ frames
    -      108.0000   90.0000 -178.0000 18

#__ type_ start__ end____ width___ exp.time_
 12 omega   85.00  145.00   1.5000    6.0000
omega____ theta____ kappa____ phi______ frames
    -      108.0000   50.0000  150.0000 40

#__ type_ start__ end____ width___ exp.time_
 13 omega   42.00   87.00   1.5000    6.0000
omega____ theta____ kappa____ phi______ frames
    -      108.0000  -25.0000    0.0000 30

#__ type_ start__ end____ width___ exp.time_
 14 omega  144.00  171.00   1.5000    6.0000
omega____ theta____ kappa____ phi______ frames
    -      108.0000   63.0000   90.0000 18

#__ type_ start__ end____ width___ exp.time_
 15 omega   50.00  140.00   1.5000    6.0000
omega____ theta____ kappa____ phi______ frames
    -      108.0000  -77.0000   60.0000 60

#__ type_ start__ end____ width___ exp.time_
 16 omega   43.00  163.00   1.5000    6.0000
omega____ theta____ kappa____ phi______ frames
    -      108.0000  -12.0000  150.0000 80

#__ type_ start__ end____ width___ exp.time_
 17 omega   47.00  101.00   1.5000    6.0000
omega____ theta____ kappa____ phi______ frames
    -      108.0000  -50.0000   30.0000 36

#__ type_ start__ end____ width___ exp.time_
 18 omega   71.00  129.50   1.5000    6.0000
omega____ theta____ kappa____ phi______ frames
    -      108.0000  -63.0000  150.0000 39

#__ type_ start__ end____ width___ exp.time_
 19 omega  107.00  146.00   1.5000    6.0000
omega____ theta____ kappa____ phi______ frames
    -      108.0000  -91.0000 -120.0000 26

#__ type_ start__ end____ width___ exp.time_
 20 omega   40.00  101.50   1.5000    6.0000
omega____ theta____ kappa____ phi______ frames
    -      108.0000  -50.0000 -120.0000 41

#__ type_ start__ end____ width___ exp.time_
 21 omega   42.00   93.00   1.5000    6.0000
omega____ theta____ kappa____ phi______ frames
    -      108.0000  -38.0000  150.0000 34

#__ type_ start__ end____ width___ exp.time_
 22 omega   54.00   84.00   1.5000    6.0000
omega____ theta____ kappa____ phi______ frames
    -      108.0000  -25.0000   30.0000 20

#__ type_ start__ end____ width___ exp.time_
 23 omega   66.00   93.00   1.5000    6.0000
omega____ theta____ kappa____ phi______ frames
    -      108.0000  -38.0000  -60.0000 18

#__ type_ start__ end____ width___ exp.time_
 24 omega  101.00  126.50   1.5000    6.0000
omega____ theta____ kappa____ phi______ frames
    -      108.0000   90.0000 -178.0000 17

#__ type_ start__ end____ width___ exp.time_
 25 omega   52.00  115.00   1.5000    6.0000
omega____ theta____ kappa____ phi______ frames
    -      108.0000 -111.0000 -180.0000 42

#__ type_ start__ end____ width___ exp.time_
 26 omega   57.00  105.00   1.5000    6.0000
omega____ theta____ kappa____ phi______ frames
    -      108.0000 -111.0000  -30.0000 32

#__ type_ start__ end____ width___ exp.time_
 27 omega   86.00  129.50   1.5000    6.0000
omega____ theta____ kappa____ phi______ frames
    -      108.0000   50.0000    0.0000 29

#__ type_ start__ end____ width___ exp.time_
 28 omega   68.00   93.50   1.5000    6.0000
omega____ theta____ kappa____ phi______ frames
    -      108.0000  -50.0000  120.0000 17

#__ type_ start__ end____ width___ exp.time_
 29 omega   44.00  114.50   1.5000    6.0000
omega____ theta____ kappa____ phi______ frames
    -      108.0000 -111.0000   60.0000 47

#__ type_ start__ end____ width___ exp.time_
 30 omega   69.00   94.50   1.5000    6.0000
omega____ theta____ kappa____ phi______ frames
    -      108.0000  178.0000   30.0000 17

#__ type_ start__ end____ width___ exp.time_
 31 omega   72.00   99.00   1.5000    6.0000
omega____ theta____ kappa____ phi______ frames
    -      108.0000  -91.0000 -120.0000 18
;
_diffrn_measurement_device_type 'SuperNova, Dual, Cu at zero, Eos'
_diffrn_measurement_method '\w scans'
_diffrn_orient_matrix_UB_11 0.0803328000
_diffrn_orient_matrix_UB_12 -0.1317185000
_diffrn_orient_matrix_UB_13 -0.0330514000
_diffrn_orient_matrix_UB_21 -0.0426705000
_diffrn_orient_matrix_UB_22 0.0805929000
_diffrn_orient_matrix_UB_23 -0.1397672000
_diffrn_orient_matrix_UB_31 0.2243941000
_diffrn_orient_matrix_UB_32 0.0502252000
_diffrn_orient_matrix_UB_33 -0.0284862000
_diffrn_radiation_monochromator mirror
_diffrn_radiation_type CuK\a
_diffrn_radiation_wavelength 1.54184
_diffrn_reflns_av_R_equivalents 0.0186
_diffrn_reflns_av_unetI/netI 0.0238
_diffrn_reflns_limit_h_max 7
_diffrn_reflns_limit_h_min -6
_diffrn_reflns_limit_k_max 11
_diffrn_reflns_limit_k_min -12
_diffrn_reflns_limit_l_max 13
_diffrn_reflns_limit_l_min -13
_diffrn_reflns_number 4363
_diffrn_reflns_theta_full 66.60
_diffrn_reflns_theta_max 66.60
_diffrn_reflns_theta_min 4.20
_diffrn_source 'SuperNova (Cu) X-ray Source'
_exptl_absorpt_coefficient_mu 1.250
_exptl_absorpt_correction_T_max 1.00000
_exptl_absorpt_correction_T_min 0.74944
_exptl_absorpt_correction_type multi-scan
_exptl_absorpt_process_details
;
CrysAlisPro, Agilent Technologies,
Version 1.171.36.28 (release 01-02-2013 CrysAlis171 .NET)
(compiled Feb  1 2013,16:14:44)
Empirical absorption correction using spherical harmonics,
 implemented in SCALE3 ABSPACK scaling algorithm.
;
_exptl_crystal_colour 'clear light colourless'
_exptl_crystal_colour_lustre clear
_exptl_crystal_colour_modifier light
_exptl_crystal_colour_primary colourless
_exptl_crystal_density_diffrn 1.543
_exptl_crystal_density_method 'not measured'
_exptl_crystal_description needle
_exptl_crystal_F_000 328
_exptl_crystal_size_max 0.12
_exptl_crystal_size_mid 0.04
_exptl_crystal_size_min 0.02
_refine_diff_density_max 0.183
_refine_diff_density_min -0.210
_refine_diff_density_rms 0.044
_refine_ls_extinction_method none
_refine_ls_goodness_of_fit_ref 1.033
_refine_ls_hydrogen_treatment constr
_refine_ls_matrix_type full
_refine_ls_number_parameters 201
_refine_ls_number_reflns 2341
_refine_ls_number_restraints 0
_refine_ls_restrained_S_all 1.033
_refine_ls_R_factor_all 0.0494
_refine_ls_R_factor_gt 0.0415
_refine_ls_shift/su_max 0.000
_refine_ls_shift/su_mean 0.000
_refine_ls_structure_factor_coef Fsqd
_refine_ls_weighting_details 'calc w=1/[\s^2^(Fo^2^)+(0.0658P)^2^+0.1636P] where P=(Fo^2^+2Fc^2^)/3'
_refine_ls_weighting_scheme calc
_refine_ls_wR_factor_gt 0.1124
_refine_ls_wR_factor_ref 0.1220
_reflns_number_gt 1958
_reflns_number_total 2341
_reflns_threshold_expression >2sigma(I)
_cod_data_source_file c9qo00353c2.cif
_cod_data_source_block zhangzh_0523
_cod_original_cell_volume 684.79(13)
_cod_database_code 1554882
_reflns_odcompleteness_completeness 96.45
_reflns_odcompleteness_iscentric 1
_reflns_odcompleteness_theta 66.97
_olex2_refinement_description
;
1. Fixed Uiso
 At 1.2 times of:
  All C(H) groups, All C(H,H) groups
 At 1.5 times of:
  All C(H,H,H) groups, All O(H) groups
2.a Ternary CH refined with riding coordinates:
 C8(H8), C10(H10)
2.b Secondary CH2 refined with riding coordinates:
 C6(H6A,H6B), C7(H7A,H7B)
2.c Aromatic/amide H refined with riding coordinates:
 C2(H2), C3(H3A), C4(H4)
2.d Idealised Me refined as rotating group:
 C14(H14A,H14B,H14C)
2.e Idealised tetrahedral OH refined as rotating group:
 O3(H3)
;
_olex2_date_sample_data_collection 2018-05-23
_olex2_submission_special_instructions 'No special instructions were received'

loop_
_space_group_symop_id
_space_group_symop_operation_xyz
1 'x, y, z'
2 '-x, -y, -z'

loop_
_atom_site_label
_atom_site_type_symbol
_atom_site_fract_x
_atom_site_fract_y
_atom_site_fract_z
_atom_site_U_iso_or_equiv
_atom_site_adp_type
_atom_site_occupancy
_atom_site_calc_flag
_atom_site_refinement_flags_posn
F1 F -0.1794(3) -0.13481(19) 1.02279(13) 0.0815(5) Uani 1 d .
F2 F -0.4742(2) -0.12284(16) 0.94771(14) 0.0707(4) Uani 1 d .
F3 F -0.2269(3) -0.27282(14) 0.92460(16) 0.0789(5) Uani 1 d .
O1 O -0.2572(2) 0.09558(14) 0.81446(15) 0.0510(4) Uani 1 d .
O2 O 0.33425(18) 0.06494(13) 0.62424(12) 0.0415(3) Uani 1 d .
O3 O -0.28026(19) -0.04973(16) 0.70087(13) 0.0486(4) Uani 1 d .
H3 H -0.4033 -0.0184 0.7017 0.073 Uiso 1 calc GR
O4 O 0.1078(2) -0.21923(14) 0.66450(14) 0.0508(4) Uani 1 d .
O5 O 0.2388(3) -0.26762(15) 0.85101(16) 0.0611(4) Uani 1 d .
C1 C -0.1426(3) 0.21189(19) 0.75478(18) 0.0396(4) Uani 1 d .
C2 C -0.2145(3) 0.3325(2) 0.7808(2) 0.0516(5) Uani 1 d .
H2 H -0.3372 0.3341 0.8331 0.062 Uiso 1 calc R
C3 C -0.1001(4) 0.4506(2) 0.7274(2) 0.0570(6) Uani 1 d .
H3A H -0.1475 0.5328 0.7431 0.068 Uiso 1 calc R
C4 C 0.0838(4) 0.4477(2) 0.6512(2) 0.0530(5) Uani 1 d .
H4 H 0.1595 0.5277 0.6166 0.064 Uiso 1 calc R
C5 C 0.1565(3) 0.32645(19) 0.62560(17) 0.0410(4) Uani 1 d .
C6 C 0.3648(3) 0.3169(2) 0.5502(2) 0.0485(5) Uani 1 d .
H6A H 0.3729 0.3992 0.4731 0.058 Uiso 1 calc R
H6B H 0.4780 0.3169 0.5997 0.058 Uiso 1 calc R
C7 C 0.3938(3) 0.1857(2) 0.51544(19) 0.0471(5) Uani 1 d .
H7A H 0.3080 0.1971 0.4470 0.057 Uiso 1 calc R
H7B H 0.5396 0.1713 0.4861 0.057 Uiso 1 calc R
C8 C 0.1117(2) 0.07412(17) 0.65216(16) 0.0328(4) Uani 1 d .
H8 H 0.0424 0.0703 0.5810 0.039 Uiso 1 calc R
C9 C 0.0389(3) 0.20846(17) 0.67583(16) 0.0349(4) Uani 1 d .
C10 C 0.0527(2) -0.04933(17) 0.77173(16) 0.0332(4) Uani 1 d .
H10 H 0.1185 -0.0424 0.8429 0.040 Uiso 1 calc R
C11 C -0.1882(3) -0.03374(18) 0.79792(17) 0.0365(4) Uani 1 d .
C12 C -0.2670(3) -0.1415(2) 0.9255(2) 0.0509(5) Uani 1 d .
C13 C 0.1316(3) -0.18796(18) 0.75386(17) 0.0367(4) Uani 1 d .
C14 C 0.3297(5) -0.4015(3) 0.8443(3) 0.0935(11) Uani 1 d .
H14A H 0.3952 -0.3877 0.7604 0.140 Uiso 1 calc GR
H14B H 0.2211 -0.4657 0.8634 0.140 Uiso 1 calc GR
H14C H 0.4328 -0.4399 0.9049 0.140 Uiso 1 calc GR

loop_
_atom_site_aniso_label
_atom_site_aniso_U_11
_atom_site_aniso_U_22
_atom_site_aniso_U_33
_atom_site_aniso_U_23
_atom_site_aniso_U_13
_atom_site_aniso_U_12
F1 0.0825(10) 0.1153(13) 0.0460(7) -0.0228(8) -0.0031(7) -0.0263(9)
F2 0.0487(7) 0.0895(10) 0.0779(9) -0.0376(8) 0.0245(6) -0.0267(6)
F3 0.0846(10) 0.0444(7) 0.0950(11) -0.0136(7) 0.0203(8) -0.0193(6)
O1 0.0386(7) 0.0444(7) 0.0743(9) -0.0317(7) 0.0149(6) -0.0050(5)
O2 0.0267(6) 0.0394(7) 0.0535(7) -0.0129(6) 0.0038(5) -0.0011(5)
O3 0.0275(6) 0.0712(9) 0.0572(8) -0.0358(7) -0.0076(5) 0.0044(6)
O4 0.0586(9) 0.0415(7) 0.0594(8) -0.0275(6) -0.0090(6) 0.0047(6)
O5 0.0699(10) 0.0398(8) 0.0790(11) -0.0219(7) -0.0382(8) 0.0129(7)
C1 0.0351(9) 0.0385(9) 0.0505(10) -0.0219(8) -0.0061(7) 0.0005(7)
C2 0.0495(11) 0.0494(11) 0.0647(13) -0.0339(10) -0.0044(9) 0.0075(9)
C3 0.0670(14) 0.0404(10) 0.0738(14) -0.0329(10) -0.0146(11) 0.0076(9)
C4 0.0640(13) 0.0353(10) 0.0646(13) -0.0207(9) -0.0126(10) -0.0061(9)
C5 0.0447(10) 0.0356(9) 0.0446(10) -0.0138(7) -0.0113(8) -0.0039(7)
C6 0.0449(10) 0.0429(10) 0.0548(11) -0.0114(8) -0.0015(8) -0.0135(8)
C7 0.0397(10) 0.0472(11) 0.0492(10) -0.0122(8) 0.0071(8) -0.0091(8)
C8 0.0255(8) 0.0333(8) 0.0413(9) -0.0155(7) -0.0033(6) -0.0002(6)
C9 0.0342(8) 0.0325(8) 0.0412(9) -0.0160(7) -0.0091(7) 0.0011(6)
C10 0.0288(8) 0.0336(8) 0.0407(9) -0.0170(7) -0.0034(6) -0.0026(6)
C11 0.0302(8) 0.0387(9) 0.0451(9) -0.0207(7) 0.0001(7) -0.0036(6)
C12 0.0450(10) 0.0564(12) 0.0541(12) -0.0231(10) 0.0068(9) -0.0148(9)
C13 0.0281(8) 0.0330(8) 0.0500(10) -0.0152(7) -0.0037(7) -0.0035(6)
C14 0.114(2) 0.0463(13) 0.128(3) -0.0343(16) -0.067(2) 0.0342(15)

loop_
_atom_type_symbol
_atom_type_description
_atom_type_scat_dispersion_real
_atom_type_scat_dispersion_imag
_atom_type_scat_source
C C 0.0181 0.0091 'International Tables Vol C Tables 4.2.6.8 and 6.1.1.4'
H H 0.0000 0.0000 'International Tables Vol C Tables 4.2.6.8 and 6.1.1.4'
F F 0.0727 0.0534 'International Tables Vol C Tables 4.2.6.8 and 6.1.1.4'
O O 0.0492 0.0322 'International Tables Vol C Tables 4.2.6.8 and 6.1.1.4'

loop_
_geom_angle_atom_site_label_1
_geom_angle_atom_site_label_2
_geom_angle_atom_site_label_3
_geom_angle
C1 O1 C11 119.85(13)
C8 O2 C7 109.39(13)
C11 O3 H3 109.5
C13 O5 C14 115.50(17)
O1 C1 C2 116.34(17)
O1 C1 C9 122.34(15)
C2 C1 C9 121.28(18)
C1 C2 H2 120.7
C3 C2 C1 118.63(19)
C3 C2 H2 120.7
C2 C3 H3A 119.6
C4 C3 C2 120.76(18)
C4 C3 H3A 119.6
C3 C4 H4 119.7
C3 C4 C5 120.58(19)
C5 C4 H4 119.7
C4 C5 C6 121.74(17)
C4 C5 C9 119.01(18)
C9 C5 C6 119.18(16)
C5 C6 H6A 109.2
C5 C6 H6B 109.2
H6A C6 H6B 107.9
C7 C6 C5 112.17(15)
C7 C6 H6A 109.2
C7 C6 H6B 109.2
O2 C7 C6 110.11(16)
O2 C7 H7A 109.6
O2 C7 H7B 109.6
C6 C7 H7A 109.6
C6 C7 H7B 109.6
H7A C7 H7B 108.2
O2 C8 H8 109.6
O2 C8 C9 110.93(13)
O2 C8 C10 108.78(13)
C9 C8 H8 109.6
C9 C8 C10 108.31(14)
C10 C8 H8 109.6
C1 C9 C5 119.67(16)
C1 C9 C8 119.10(15)
C5 C9 C8 121.14(16)
C8 C10 H10 108.9
C8 C10 C11 106.61(13)
C8 C10 C13 110.10(14)
C11 C10 H10 108.9
C13 C10 H10 108.9
C13 C10 C11 113.35(13)
O1 C11 C10 112.20(13)
O1 C11 C12 101.96(15)
O3 C11 O1 111.76(15)
O3 C11 C10 108.80(13)
O3 C11 C12 109.86(15)
C12 C11 C10 112.16(15)
F1 C12 F2 107.76(17)
F1 C12 F3 107.54(19)
F1 C12 C11 112.99(17)
F2 C12 F3 106.80(16)
F2 C12 C11 110.95(18)
F3 C12 C11 110.54(16)
O4 C13 O5 124.72(16)
O4 C13 C10 125.71(16)
O5 C13 C10 109.52(15)
O5 C14 H14A 109.5
O5 C14 H14B 109.5
O5 C14 H14C 109.5
H14A C14 H14B 109.5
H14A C14 H14C 109.5
H14B C14 H14C 109.5

loop_
_geom_bond_atom_site_label_1
_geom_bond_atom_site_label_2
_geom_bond_distance
F1 C12 1.320(3)
F2 C12 1.331(2)
F3 C12 1.339(3)
O1 C1 1.377(2)
O1 C11 1.414(2)
O2 C7 1.441(2)
O2 C8 1.4273(19)
O3 H3 0.8200
O3 C11 1.374(2)
O4 C13 1.194(2)
O5 C13 1.327(2)
O5 C14 1.449(3)
C1 C2 1.384(2)
C1 C9 1.387(3)
C2 H2 0.9300
C2 C3 1.384(3)
C3 H3A 0.9300
C3 C4 1.381(3)
C4 H4 0.9300
C4 C5 1.389(3)
C5 C6 1.513(3)
C5 C9 1.393(2)
C6 H6A 0.9700
C6 H6B 0.9700
C6 C7 1.510(3)
C7 H7A 0.9700
C7 H7B 0.9700
C8 H8 0.9800
C8 C9 1.503(2)
C8 C10 1.521(2)
C10 H10 0.9800
C10 C11 1.542(2)
C10 C13 1.523(2)
C11 C12 1.534(3)
C14 H14A 0.9600
C14 H14B 0.9600
C14 H14C 0.9600

loop_
_geom_torsion_atom_site_label_1
_geom_torsion_atom_site_label_2
_geom_torsion_atom_site_label_3
_geom_torsion_atom_site_label_4
_geom_torsion
O1 C1 C2 C3 177.35(19)
O1 C1 C9 C5 -175.29(16)
O1 C1 C9 C8 1.2(3)
O1 C11 C12 F1 -63.4(2)
O1 C11 C12 F2 57.76(19)
O1 C11 C12 F3 176.06(15)
O2 C8 C9 C1 -152.18(16)
O2 C8 C9 C5 24.3(2)
O2 C8 C10 C11 179.63(12)
O2 C8 C10 C13 -57.03(17)
O3 C11 C12 F1 177.98(16)
O3 C11 C12 F2 -60.9(2)
O3 C11 C12 F3 57.4(2)
C1 O1 C11 O3 -93.87(19)
C1 O1 C11 C10 28.7(2)
C1 O1 C11 C12 148.84(16)
C1 C2 C3 C4 -0.9(3)
C2 C1 C9 C5 2.7(3)
C2 C1 C9 C8 179.16(16)
C2 C3 C4 C5 0.6(3)
C3 C4 C5 C6 -175.6(2)
C3 C4 C5 C9 1.4(3)
C4 C5 C6 C7 -170.27(18)
C4 C5 C9 C1 -2.9(3)
C4 C5 C9 C8 -179.38(16)
C5 C6 C7 O2 -45.5(2)
C6 C5 C9 C1 174.13(16)
C6 C5 C9 C8 -2.3(3)
C7 O2 C8 C9 -57.63(18)
C7 O2 C8 C10 -176.66(14)
C8 O2 C7 C6 70.28(19)
C8 C10 C11 O1 -58.86(18)
C8 C10 C11 O3 65.32(17)
C8 C10 C11 C12 -172.93(14)
C8 C10 C13 O4 -48.5(2)
C8 C10 C13 O5 129.04(16)
C9 C1 C2 C3 -0.7(3)
C9 C5 C6 C7 12.7(2)
C9 C8 C10 C11 58.97(16)
C9 C8 C10 C13 -177.69(12)
C10 C8 C9 C1 -32.9(2)
C10 C8 C9 C5 143.58(16)
C10 C11 C12 F1 56.8(2)
C10 C11 C12 F2 177.98(14)
C10 C11 C12 F3 -63.7(2)
C11 O1 C1 C2 -176.83(17)
C11 O1 C1 C9 1.2(3)
C11 C10 C13 O4 70.8(2)
C11 C10 C13 O5 -111.64(17)
C13 C10 C11 O1 179.84(14)
C13 C10 C11 O3 -55.97(19)
C13 C10 C11 C12 65.77(19)
C14 O5 C13 O4 -0.4(3)
C14 O5 C13 C10 -178.0(2)
